data_4339069
loop_
_publ_author_name
'Wei, Meilin'
'He, Cheng'
'Sun, Qiaozhen'
'Meng, Qingjin'
'Duan, Chunying'

_publ_section_title
;
 Zeolite ionic crystals assembled through direct incorporation of
 polyoxometalate clusters within 3D metal-organic frameworks.
;
_journal_issue 15
_journal_name_full 'Inorganic chemistry'
_journal_page_first 5957
_journal_page_last 5966
_journal_paper_doi 10.1021/ic070274o
_journal_volume 46
_journal_year 2007
_chemical_formula_sum 'C46 H52.5 Ho Mo12 N9.5 O56 Si'
_chemical_formula_weight 2978.78
_chemical_name_systematic
; 
 ? 
;
_space_group_IT_number 2
_symmetry_cell_setting triclinic
_symmetry_space_group_name_Hall '-P 1'
_symmetry_space_group_name_H-M 'P -1'
_atom_sites_solution_hydrogens geom
_atom_sites_solution_primary direct
_atom_sites_solution_secondary difmap
_audit_creation_method SHELXL-97
_cell_angle_alpha 88.736(4)
_cell_angle_beta 81.983(4)
_cell_angle_gamma 83.310(4)
_cell_formula_units_Z 2
_cell_length_a 13.210(3)
_cell_length_b 16.532(3)
_cell_length_c 18.518(4)
_cell_measurement_reflns_used 1022
_cell_measurement_temperature 293(2)
_cell_measurement_theta_max 25.46
_cell_measurement_theta_min 2.72
_cell_volume 3977.2(14)
_computing_cell_refinement 'Bruker SMART'
_computing_data_collection 'Bruker SMART'
_computing_data_reduction 'Bruker SAINT'
_computing_molecular_graphics 'Bruker SHELXTL'
_computing_publication_material 'Bruker SHELXTL'
_computing_structure_refinement 'Bruker SHELXTL'
_computing_structure_solution 'Bruker SHELXTL'
_diffrn_ambient_temperature 293(2)
_diffrn_measured_fraction_theta_full 0.845
_diffrn_measured_fraction_theta_max 0.845
_diffrn_measurement_device_type 'CCD area detector'
_diffrn_measurement_method 'phi and omega scans'
_diffrn_radiation_monochromator graphite
_diffrn_radiation_source 'fine-focus sealed tube'
_diffrn_radiation_type MoK\a
_diffrn_radiation_wavelength 0.71073
_diffrn_reflns_av_R_equivalents 0.0540
_diffrn_reflns_av_sigmaI/netI 0.0899
_diffrn_reflns_limit_h_max 17
_diffrn_reflns_limit_h_min -12
_diffrn_reflns_limit_k_max 21
_diffrn_reflns_limit_k_min -20
_diffrn_reflns_limit_l_max 20
_diffrn_reflns_limit_l_min -23
_diffrn_reflns_number 20552
_diffrn_reflns_theta_full 27.50
_diffrn_reflns_theta_max 27.50
_diffrn_reflns_theta_min 2.04
_exptl_absorpt_coefficient_mu 2.936
_exptl_absorpt_correction_T_max 0.6065
_exptl_absorpt_correction_T_min 0.4455
_exptl_absorpt_correction_type empirical
_exptl_absorpt_process_details SADABS
_exptl_crystal_colour orange
_exptl_crystal_density_diffrn 2.487
_exptl_crystal_density_method 'not measured'
_exptl_crystal_description block
_exptl_crystal_F_000 2856
_exptl_crystal_size_max 0.30
_exptl_crystal_size_mid 0.20
_exptl_crystal_size_min 0.20
_refine_diff_density_max 1.883
_refine_diff_density_min -1.549
_refine_diff_density_rms 0.168
_refine_ls_extinction_method none
_refine_ls_goodness_of_fit_ref 1.032
_refine_ls_hydrogen_treatment mixed
_refine_ls_matrix_type full
_refine_ls_number_parameters 1117
_refine_ls_number_reflns 15447
_refine_ls_number_restraints 0
_refine_ls_restrained_S_all 1.032
_refine_ls_R_factor_all 0.0868
_refine_ls_R_factor_gt 0.0574
_refine_ls_shift/su_max 0.001
_refine_ls_shift/su_mean 0.000
_refine_ls_structure_factor_coef Fsqd
_refine_ls_weighting_details 'calc w=1/[\s^2^(Fo^2^)+(0.0450P)^2^+0.0000P] where P=(Fo^2^+2Fc^2^)/3'
_refine_ls_weighting_scheme calc
_refine_ls_wR_factor_gt 0.1212
_refine_ls_wR_factor_ref 0.1301
_reflns_number_gt 10868
_reflns_number_total 15447
_reflns_threshold_expression >2sigma(I)
_cod_data_source_file ic070274o-file004.cif
_cod_data_source_block siho
_cod_depositor_comments
;
The following automatic conversions were performed:

'_symmetry_cell_setting' value 'Triclinic' changed to 'triclinic'
according to
/usr/data/users/saulius/automatic-downloads/retrospective/ACS/lib/dictionaries/cif_core.dic
dictionary named 'cif_core.dic' version 2.4.2 from 2011-04-26.

Automatic conversion script
Id: cif_fix_values 2281 2013-09-26 08:29:07Z andrius 
;
_cod_original_cell_volume 3977.3(14)
_cod_original_sg_symbol_H-M 'P-1   '
_cod_original_formula_sum 'C46 H52.50 Ho Mo12 N9.50 O56 Si'
_cod_database_code 4339069

loop_
_symmetry_equiv_pos_as_xyz
'x, y, z'
'-x, -y, -z'

loop_
_atom_site_label
_atom_site_type_symbol
_atom_site_fract_x
_atom_site_fract_y
_atom_site_fract_z
_atom_site_U_iso_or_equiv
_atom_site_adp_type
_atom_site_occupancy
_atom_site_symmetry_multiplicity
_atom_site_calc_flag
_atom_site_refinement_flags
Si1 Si 0.48988(18) 0.33419(12) 0.23875(11) 0.0216(5) Uani 1 1 d .
Mo1 Mo 0.63387(8) 0.15154(5) 0.28112(5) 0.0454(2) Uani 1 1 d .
Mo2 Mo 0.56506(8) 0.17445(4) 0.11365(4) 0.0402(2) Uani 1 1 d .
Mo3 Mo 0.38814(7) 0.14613(4) 0.25755(5) 0.0445(2) Uani 1 1 d .
Mo4 Mo 0.23539(7) 0.33340(6) 0.20460(5) 0.0451(2) Uani 1 1 d .
Mo5 Mo 0.30494(7) 0.31027(5) 0.39061(4) 0.0390(2) Uani 1 1 d .
Mo6 Mo 0.54893(7) 0.31199(5) 0.41921(4) 0.0396(2) Uani 1 1 d .
Mo7 Mo 0.74700(7) 0.34529(6) 0.26494(5) 0.0470(2) Uani 1 1 d .
Mo8 Mo 0.68489(7) 0.36564(5) 0.09482(4) 0.0446(2) Uani 1 1 d .
Mo9 Mo 0.41540(8) 0.36540(6) 0.06406(4) 0.0463(2) Uani 1 1 d .
Mo10 Mo 0.33737(8) 0.51022(4) 0.18805(5) 0.0437(2) Uani 1 1 d .
Mo11 Mo 0.41140(8) 0.48378(4) 0.37239(4) 0.0423(2) Uani 1 1 d .
Mo12 Mo 0.60758(7) 0.51503(4) 0.21480(5) 0.0439(2) Uani 1 1 d .
O1 O 0.7161(5) 0.0762(3) 0.3114(3) 0.0460(18) Uani 1 1 d .
O2 O 0.6060(6) 0.1136(4) 0.0424(3) 0.0484(19) Uani 1 1 d .
O3 O 0.3136(6) 0.0691(4) 0.2734(4) 0.060(2) Uani 1 1 d .
O4 O 0.1122(5) 0.3194(4) 0.2055(4) 0.0558(19) Uani 1 1 d .
O5 O 0.2056(5) 0.2842(4) 0.4520(3) 0.0469(18) Uani 1 1 d .
O6 O 0.6010(5) 0.2862(4) 0.4945(3) 0.0447(17) Uani 1 1 d .
O7 O 0.8648(5) 0.3344(4) 0.2878(4) 0.059(2) Uani 1 1 d .
O8 O 0.7628(5) 0.3699(4) 0.0147(3) 0.0494(19) Uani 1 1 d .
O9 O 0.4050(5) 0.3653(4) -0.0257(3) 0.0458(18) Uani 1 1 d .
O10 O 0.2780(6) 0.6050(3) 0.1780(4) 0.0502(19) Uani 1 1 d .
O11 O 0.3775(6) 0.5702(3) 0.4195(3) 0.0452(18) Uani 1 1 d .
O12 O 0.6421(5) 0.6100(4) 0.2143(4) 0.0528(19) Uani 1 1 d .
O13 O 0.6517(5) 0.1221(3) 0.1804(3) 0.0379(16) Uani 1 1 d .
O14 O 0.4541(5) 0.1167(3) 0.1602(3) 0.0354(15) Uani 1 1 d .
O15 O 0.5087(5) 0.0964(3) 0.2932(3) 0.0367(15) Uani 1 1 d .
O16 O 0.5792(5) 0.2110(3) 0.3668(3) 0.0326(14) Uani 1 1 d .
O17 O 0.7197(5) 0.2340(3) 0.2580(3) 0.0353(15) Uani 1 1 d .
O18 O 0.6580(5) 0.2556(3) 0.0976(3) 0.0329(14) Uani 1 1 d .
O19 O 0.4694(5) 0.2527(3) 0.0772(3) 0.0356(15) Uani 1 1 d .
O20 O 0.2987(5) 0.2252(3) 0.2125(3) 0.0348(15) Uani 1 1 d .
O21 O 0.3501(5) 0.2082(3) 0.3422(3) 0.0300(14) Uani 1 1 d .
O22 O 0.4131(5) 0.2838(3) 0.4505(3) 0.0347(14) Uani 1 1 d .
O23 O 0.6625(5) 0.3477(3) 0.3562(3) 0.0368(15) Uani 1 1 d .
O24 O 0.7847(5) 0.3437(3) 0.1592(3) 0.0369(15) Uani 1 1 d .
O25 O 0.5502(5) 0.3889(3) 0.0650(3) 0.0341(14) Uani 1 1 d .
O26 O 0.2806(5) 0.3335(3) 0.1025(3) 0.0350(15) Uani 1 1 d .
O27 O 0.2386(5) 0.3397(3) 0.3083(3) 0.0339(14) Uani 1 1 d .
O28 O 0.3008(5) 0.4215(3) 0.4158(3) 0.0359(15) Uani 1 1 d .
O29 O 0.4963(5) 0.4244(3) 0.4376(3) 0.0342(15) Uani 1 1 d .
O30 O 0.7247(5) 0.4611(3) 0.2576(3) 0.0375(15) Uani 1 1 d .
O31 O 0.6759(5) 0.4799(3) 0.1228(3) 0.0375(15) Uani 1 1 d .
O32 O 0.3614(5) 0.4757(3) 0.0890(3) 0.0382(16) Uani 1 1 d .
O33 O 0.2197(5) 0.4514(3) 0.2010(3) 0.0406(16) Uani 1 1 d .
O34 O 0.3384(5) 0.5067(3) 0.2906(3) 0.0345(15) Uani 1 1 d .
O35 O 0.5295(4) 0.5091(3) 0.3110(3) 0.0308(14) Uani 1 1 d .
O36 O 0.4789(5) 0.5297(3) 0.1808(3) 0.0342(14) Uani 1 1 d .
O37 O 0.4512(4) 0.3532(3) 0.3249(3) 0.0255(13) Uani 1 1 d .
O38 O 0.5940(4) 0.3753(3) 0.2131(3) 0.0262(13) Uani 1 1 d .
O39 O 0.4009(5) 0.3714(3) 0.1918(3) 0.0297(14) Uani 1 1 d .
O40 O 0.5115(4) 0.2363(3) 0.2270(3) 0.0259(13) Uani 1 1 d .
Ho1 Ho 0.94901(3) 0.82718(2) 0.29478(2) 0.02730(11) Uani 1 1 d .
O1W O 0.9898(5) 0.8502(5) 0.1690(4) 0.062(2) Uani 1 1 d .
H1WB H 0.9495 0.8738 0.1411 0.075 Uiso 1 1 d R
H1WA H 1.0520 0.8313 0.1556 0.075 Uiso 1 1 d R
O2W O 0.9183(6) 0.9699(3) 0.3035(4) 0.060(2) Uani 1 1 d .
H2WB H 0.8707 0.9999 0.2861 0.072 Uiso 1 1 d R
H2WA H 0.9621 0.9868 0.3271 0.072 Uiso 1 1 d R
O3W O 0.9938(5) 0.8705(3) 0.4058(3) 0.0445(17) Uani 1 1 d .
H3WB H 0.9665 0.9131 0.4290 0.053 Uiso 1 1 d R
H3WA H 1.0416 0.8368 0.4188 0.045 Uiso 1 1 d R
O41 O 0.8037(5) 0.8819(4) 0.2343(3) 0.0434(16) Uani 1 1 d .
O42 O 0.1550(6) 0.8206(5) 0.0734(4) 0.070(2) Uani 1 1 d .
O43 O 0.8070(5) 0.8129(3) 0.3821(3) 0.0340(14) Uani 1 1 d .
O44 O 0.1207(5) 0.8384(4) 0.2608(3) 0.0412(16) Uani 1 1 d .
O45 O 0.8943(5) 0.7094(3) 0.2542(3) 0.0401(16) Uani 1 1 d .
O46 O 1.1617(7) 0.2629(5) -0.0728(4) 0.085(3) Uani 1 1 d .
O47 O 1.0487(5) 0.7160(3) 0.3427(3) 0.0372(15) Uani 1 1 d .
O48 O 0.8689(6) 0.1850(4) 0.5074(4) 0.064(2) Uani 1 1 d .
O49 O 0.8673(5) 0.9763(4) 0.5094(4) 0.0508(18) Uani 1 1 d .
N1 N 0.7227(6) 0.8703(4) 0.2034(4) 0.0310(17) Uani 1 1 d .
N2 N 0.2451(7) 0.8287(6) 0.0928(4) 0.050(2) Uani 1 1 d .
N3 N 0.7108(5) 0.8144(4) 0.3748(4) 0.0282(16) Uani 1 1 d .
N4 N 0.2075(6) 0.8305(4) 0.2908(4) 0.0327(18) Uani 1 1 d .
N5 N 0.9379(6) 0.6468(4) 0.2129(4) 0.0326(18) Uani 1 1 d .
N6 N 1.1242(7) 0.3252(5) -0.0239(4) 0.052(2) Uani 1 1 d .
N7 N 1.0193(6) 0.6436(4) 0.3646(4) 0.0319(17) Uani 1 1 d .
N8 N 0.8886(7) 0.2586(4) 0.4812(5) 0.047(2) Uani 1 1 d .
N9 N 0.7664(6) 0.9832(5) 0.5085(4) 0.0385(19) Uani 1 1 d .
C1 C 0.6680(8) 0.9356(5) 0.1790(5) 0.041(2) Uani 1 1 d .
H1A H 0.6928 0.9860 0.1788 0.050 Uiso 1 1 calc R
C2 C 0.5762(8) 0.9298(5) 0.1543(5) 0.039(2) Uani 1 1 d .
H2A H 0.5390 0.9765 0.1384 0.047 Uiso 1 1 calc R
C3 C 0.5374(7) 0.8549(5) 0.1526(4) 0.028(2) Uani 1 1 d .
C4 C 0.6000(7) 0.7887(5) 0.1741(4) 0.032(2) Uani 1 1 d .
H4A H 0.5797 0.7370 0.1716 0.039 Uiso 1 1 calc R
C5 C 0.6907(7) 0.7969(5) 0.1990(5) 0.034(2) Uani 1 1 d .
H5A H 0.7308 0.7508 0.2131 0.041 Uiso 1 1 calc R
C6 C 0.2653(9) 0.9015(7) 0.1169(5) 0.053(3) Uani 1 1 d .
H6A H 0.2136 0.9450 0.1213 0.064 Uiso 1 1 calc R
C7 C 0.3583(8) 0.9120(6) 0.1345(5) 0.043(2) Uani 1 1 d .
H7A H 0.3702 0.9629 0.1495 0.052 Uiso 1 1 calc R
C8 C 0.4387(7) 0.8465(5) 0.1305(4) 0.0278(19) Uani 1 1 d .
C9 C 0.4138(8) 0.7727(5) 0.1059(5) 0.038(2) Uani 1 1 d .
H9A H 0.4632 0.7275 0.1023 0.045 Uiso 1 1 calc R
C10 C 0.3181(8) 0.7655(6) 0.0871(5) 0.044(2) Uani 1 1 d .
H10A H 0.3042 0.7160 0.0701 0.053 Uiso 1 1 calc R
C11 C 0.6558(7) 0.8860(5) 0.3611(4) 0.030(2) Uani 1 1 d .
H11A H 0.6870 0.9338 0.3591 0.036 Uiso 1 1 calc R
C12 C 0.5538(7) 0.8894(5) 0.3499(4) 0.029(2) Uani 1 1 d .
H12A H 0.5178 0.9392 0.3398 0.035 Uiso 1 1 calc R
C13 C 0.5048(7) 0.8192(5) 0.3535(4) 0.0264(19) Uani 1 1 d .
C14 C 0.5640(7) 0.7462(5) 0.3716(5) 0.034(2) Uani 1 1 d .
H14A H 0.5339 0.6979 0.3766 0.040 Uiso 1 1 calc R
C15 C 0.6649(7) 0.7458(5) 0.3819(4) 0.034(2) Uani 1 1 d .
H15A H 0.7020 0.6973 0.3939 0.041 Uiso 1 1 calc R
C16 C 0.2394(8) 0.8973(6) 0.3173(5) 0.040(2) Uani 1 1 d .
H16A H 0.1965 0.9463 0.3202 0.048 Uiso 1 1 calc R
C17 C 0.3333(7) 0.8936(5) 0.3394(5) 0.034(2) Uani 1 1 d .
H17A H 0.3543 0.9405 0.3568 0.040 Uiso 1 1 calc R
C18 C 0.3990(6) 0.8216(5) 0.3369(4) 0.0265(19) Uani 1 1 d .
C19 C 0.3604(8) 0.7529(5) 0.3130(5) 0.038(2) Uani 1 1 d .
H19A H 0.3993 0.7022 0.3133 0.045 Uiso 1 1 calc R
C20 C 0.2671(7) 0.7594(5) 0.2895(5) 0.039(2) Uani 1 1 d .
H20A H 0.2441 0.7134 0.2721 0.047 Uiso 1 1 calc R
C21 C 0.8915(8) 0.5785(5) 0.2178(5) 0.045(3) Uani 1 1 d .
H21A H 0.8328 0.5752 0.2514 0.054 Uiso 1 1 calc R
C22 C 0.9305(8) 0.5132(5) 0.1733(5) 0.044(3) Uani 1 1 d .
H22A H 0.8972 0.4665 0.1766 0.053 Uiso 1 1 calc R
C23 C 1.0183(7) 0.5166(5) 0.1242(5) 0.031(2) Uani 1 1 d .
C24 C 1.0653(7) 0.5867(5) 0.1215(5) 0.039(2) Uani 1 1 d .
H24A H 1.1248 0.5912 0.0890 0.046 Uiso 1 1 calc R
C25 C 1.0239(8) 0.6505(5) 0.1671(5) 0.045(3) Uani 1 1 d .
H25A H 1.0570 0.6972 0.1657 0.054 Uiso 1 1 calc R
C26 C 1.0445(8) 0.3164(6) 0.0268(5) 0.048(3) Uani 1 1 d .
H26A H 1.0122 0.2691 0.0291 0.057 Uiso 1 1 calc R
C27 C 1.0104(7) 0.3784(5) 0.0759(5) 0.038(2) Uani 1 1 d .
H27A H 0.9557 0.3724 0.1124 0.046 Uiso 1 1 calc R
C28 C 1.0561(7) 0.4482(5) 0.0714(4) 0.032(2) Uani 1 1 d .
C29 C 1.1395(7) 0.4538(6) 0.0185(5) 0.041(2) Uani 1 1 d .
H29A H 1.1732 0.5004 0.0154 0.049 Uiso 1 1 calc R
C30 C 1.1734(8) 0.3914(6) -0.0297(5) 0.045(3) Uani 1 1 d .
H30A H 1.2294 0.3952 -0.0656 0.054 Uiso 1 1 calc R
C31 C 0.9340(7) 0.6377(5) 0.4122(4) 0.030(2) Uani 1 1 d .
H31A H 0.8943 0.6846 0.4311 0.036 Uiso 1 1 calc R
C32 C 0.9057(7) 0.5635(5) 0.4328(5) 0.037(2) Uani 1 1 d .
H32A H 0.8448 0.5605 0.4642 0.044 Uiso 1 1 calc R
C33 C 0.9647(7) 0.4918(5) 0.4085(4) 0.029(2) Uani 1 1 d .
C34 C 1.0541(9) 0.5009(5) 0.3619(5) 0.050(3) Uani 1 1 d .
H34A H 1.0975 0.4548 0.3450 0.061 Uiso 1 1 calc R
C35 C 1.0802(8) 0.5764(5) 0.3402(5) 0.042(2) Uani 1 1 d .
H35A H 1.1404 0.5810 0.3084 0.050 Uiso 1 1 calc R
C36 C 0.8270(8) 0.3256(6) 0.5050(6) 0.053(3) Uani 1 1 d .
H36A H 0.7684 0.3208 0.5383 0.064 Uiso 1 1 calc R
C37 C 0.8494(8) 0.3998(5) 0.4810(5) 0.043(3) Uani 1 1 d .
H37A H 0.8051 0.4453 0.4980 0.051 Uiso 1 1 calc R
C38 C 0.9343(7) 0.4106(5) 0.4329(5) 0.032(2) Uani 1 1 d .
C39 C 0.9944(8) 0.3397(5) 0.4072(5) 0.048(3) Uani 1 1 d .
H39A H 1.0513 0.3428 0.3719 0.058 Uiso 1 1 calc R
C40 C 0.9702(10) 0.2654(5) 0.4338(6) 0.058(3) Uani 1 1 d .
H40A H 1.0129 0.2187 0.4177 0.069 Uiso 1 1 calc R
C41 C 0.7127(8) 0.9214(5) 0.5321(5) 0.043(3) Uani 1 1 d .
H41A H 0.7464 0.8742 0.5501 0.051 Uiso 1 1 calc R
C42 C 0.6083(7) 0.9270(5) 0.5299(5) 0.034(2) Uani 1 1 d .
H42A H 0.5723 0.8836 0.5467 0.040 Uiso 1 1 calc R
C43 C 0.5552(7) 0.9974(5) 0.5026(4) 0.0284(19) Uani 1 1 d .
C44 C 0.6130(8) 1.0604(5) 0.4817(4) 0.034(2) Uani 1 1 d .
H44A H 0.5809 1.1091 0.4653 0.040 Uiso 1 1 calc R
C45 C 0.7170(8) 1.0528(5) 0.4847(5) 0.041(2) Uani 1 1 d .
H45A H 0.7541 1.0962 0.4701 0.050 Uiso 1 1 calc R
O4W O 0.9980(6) 0.0673(4) 0.3933(4) 0.0580(19) Uiso 1 1 d .
O5W O 0.6657(6) 0.5547(4) 0.4189(4) 0.066(2) Uiso 1 1 d .
N10 N 0.142(2) 0.1045(15) 0.1352(15) 0.113(9) Uiso 0.50 1 d P
C46 C 0.067(3) 0.1200(19) 0.1832(18) 0.104(10) Uiso 0.50 1 d P
C47 C 0.0021(19) 0.1595(13) 0.2323(13) 0.063(6) Uiso 0.50 1 d P
O6W O 0.8739(13) 0.1585(9) 0.0695(8) 0.084(5) Uiso 0.55 1 d P
O7W O 0.914(2) 0.9789(14) 0.0627(13) 0.130(9) Uiso 0.45 1 d P
O8W O 1.2959(19) 0.1669(13) 0.0169(12) 0.125(8) Uiso 0.50 1 d P
O8W' O 1.1854(19) 0.1276(13) -0.0179(12) 0.127(8) Uiso 0.50 1 d P

loop_
_atom_site_aniso_label
_atom_site_aniso_U_11
_atom_site_aniso_U_22
_atom_site_aniso_U_33
_atom_site_aniso_U_23
_atom_site_aniso_U_13
_atom_site_aniso_U_12
Si1 0.0235(13) 0.0165(10) 0.0241(12) -0.0002(9) -0.0014(10) -0.0019(9)
Mo1 0.0655(7) 0.0242(4) 0.0454(5) -0.0052(4) -0.0200(5) 0.0150(4)
Mo2 0.0689(7) 0.0228(4) 0.0246(4) -0.0026(3) 0.0033(4) 0.0011(4)
Mo3 0.0424(6) 0.0212(4) 0.0642(6) -0.0052(4) 0.0193(5) -0.0104(4)
Mo4 0.0304(5) 0.0611(6) 0.0473(5) 0.0218(4) -0.0095(4) -0.0195(4)
Mo5 0.0365(5) 0.0516(5) 0.0288(4) -0.0061(4) 0.0085(4) -0.0193(4)
Mo6 0.0425(6) 0.0475(5) 0.0262(4) -0.0063(4) -0.0077(4) 0.0106(4)
Mo7 0.0261(5) 0.0598(6) 0.0567(6) 0.0290(4) -0.0098(4) -0.0116(4)
Mo8 0.0424(6) 0.0596(6) 0.0325(5) -0.0046(4) 0.0113(4) -0.0274(5)
Mo9 0.0471(6) 0.0622(6) 0.0248(4) 0.0005(4) -0.0051(4) 0.0135(5)
Mo10 0.0535(6) 0.0223(4) 0.0574(6) -0.0022(4) -0.0256(5) 0.0081(4)
Mo11 0.0650(7) 0.0225(4) 0.0347(5) -0.0072(3) 0.0039(4) 0.0029(4)
Mo12 0.0343(5) 0.0214(4) 0.0723(6) -0.0048(4) 0.0114(5) -0.0090(3)
O1 0.058(5) 0.030(3) 0.049(4) 0.004(3) -0.017(4) 0.010(3)
O2 0.072(6) 0.040(4) 0.027(4) -0.002(3) 0.005(3) 0.002(3)
O3 0.070(6) 0.030(4) 0.079(5) 0.001(3) 0.010(4) -0.024(4)
O4 0.041(5) 0.065(5) 0.068(5) 0.011(4) -0.021(4) -0.020(4)
O5 0.049(5) 0.061(4) 0.029(4) -0.002(3) 0.010(3) -0.017(3)
O6 0.042(5) 0.053(4) 0.037(4) -0.001(3) -0.007(3) 0.005(3)
O7 0.031(5) 0.072(5) 0.075(5) 0.020(4) -0.016(4) -0.003(4)
O8 0.051(5) 0.052(4) 0.040(4) -0.006(3) 0.021(3) -0.013(3)
O9 0.049(5) 0.060(4) 0.024(3) 0.001(3) -0.005(3) 0.014(3)
O10 0.059(5) 0.026(3) 0.065(5) 0.007(3) -0.014(4) 0.004(3)
O11 0.065(5) 0.030(3) 0.038(4) -0.007(3) 0.000(3) 0.002(3)
O12 0.046(5) 0.029(3) 0.084(5) 0.001(3) -0.006(4) -0.012(3)
O13 0.042(4) 0.032(3) 0.035(4) 0.000(3) 0.003(3) 0.006(3)
O14 0.041(4) 0.032(3) 0.031(3) 0.002(3) 0.003(3) -0.006(3)
O15 0.044(4) 0.030(3) 0.034(4) 0.005(3) -0.001(3) 0.001(3)
O16 0.043(4) 0.025(3) 0.026(3) 0.000(2) 0.003(3) 0.001(3)
O17 0.038(4) 0.028(3) 0.036(4) -0.004(3) 0.002(3) 0.004(3)
O18 0.028(4) 0.028(3) 0.040(4) 0.005(3) 0.003(3) -0.005(3)
O19 0.050(5) 0.030(3) 0.029(3) 0.005(2) -0.011(3) -0.011(3)
O20 0.041(4) 0.033(3) 0.030(3) 0.001(3) -0.007(3) -0.004(3)
O21 0.034(4) 0.029(3) 0.024(3) -0.005(2) 0.002(3) 0.003(3)
O22 0.029(4) 0.037(3) 0.038(4) -0.001(3) -0.006(3) -0.002(3)
O23 0.046(4) 0.026(3) 0.034(3) 0.005(2) 0.006(3) -0.002(3)
O24 0.030(4) 0.039(3) 0.038(4) 0.003(3) 0.003(3) -0.001(3)
O25 0.030(4) 0.033(3) 0.037(4) 0.010(3) -0.003(3) 0.001(3)
O26 0.039(4) 0.035(3) 0.031(3) 0.000(3) -0.003(3) -0.007(3)
O27 0.028(4) 0.037(3) 0.033(3) 0.002(3) 0.000(3) 0.006(3)
O28 0.034(4) 0.033(3) 0.041(4) 0.001(3) -0.002(3) -0.005(3)
O29 0.046(4) 0.023(3) 0.033(3) -0.004(2) -0.006(3) -0.001(3)
O30 0.044(4) 0.029(3) 0.043(4) 0.001(3) -0.008(3) -0.012(3)
O31 0.041(4) 0.028(3) 0.042(4) 0.005(3) 0.003(3) -0.006(3)
O32 0.049(5) 0.032(3) 0.033(4) 0.001(3) -0.002(3) -0.002(3)
O33 0.044(4) 0.035(3) 0.041(4) 0.000(3) 0.001(3) -0.004(3)
O34 0.031(4) 0.032(3) 0.037(4) -0.001(3) 0.003(3) 0.002(3)
O35 0.024(4) 0.038(3) 0.029(3) -0.002(3) -0.003(3) 0.001(3)
O36 0.032(4) 0.033(3) 0.035(3) 0.004(3) -0.001(3) 0.000(3)
O37 0.030(4) 0.022(3) 0.023(3) 0.003(2) -0.002(3) -0.002(2)
O38 0.026(4) 0.023(3) 0.030(3) 0.001(2) 0.002(3) -0.006(2)
O39 0.034(4) 0.022(3) 0.031(3) 0.000(2) 0.004(3) -0.004(2)
O40 0.028(4) 0.020(3) 0.027(3) 0.001(2) -0.001(3) 0.004(2)
Ho1 0.0220(2) 0.0266(2) 0.0330(2) 0.00045(16) -0.00082(17) -0.00491(16)
O1W 0.023(4) 0.113(6) 0.048(4) 0.013(4) -0.005(3) 0.003(4)
O2W 0.071(6) 0.029(4) 0.089(6) -0.003(3) -0.042(5) -0.004(3)
O3W 0.040(4) 0.039(4) 0.052(4) -0.012(3) -0.013(3) 0.015(3)
O41 0.031(4) 0.051(4) 0.048(4) -0.002(3) -0.007(3) -0.004(3)
O42 0.031(5) 0.122(7) 0.058(5) -0.026(5) 0.002(4) -0.012(5)
O43 0.027(4) 0.046(4) 0.029(3) 0.005(3) -0.003(3) -0.009(3)
O44 0.030(4) 0.052(4) 0.044(4) 0.012(3) -0.010(3) -0.010(3)
O45 0.037(4) 0.033(3) 0.049(4) -0.012(3) 0.001(3) -0.005(3)
O46 0.108(8) 0.072(6) 0.062(5) -0.034(4) 0.039(5) -0.011(5)
O47 0.029(4) 0.026(3) 0.058(4) 0.012(3) -0.009(3) -0.008(3)
O48 0.064(6) 0.024(3) 0.118(7) 0.023(4) -0.049(5) -0.021(3)
O49 0.029(4) 0.059(4) 0.063(5) -0.003(3) -0.006(4) -0.001(3)
N1 0.023(4) 0.041(4) 0.027(4) -0.003(3) 0.002(3) -0.003(3)
N2 0.024(5) 0.094(7) 0.031(5) -0.010(4) 0.002(4) -0.013(5)
N3 0.019(4) 0.034(4) 0.028(4) -0.003(3) 0.004(3) 0.000(3)
N4 0.023(5) 0.045(5) 0.030(4) 0.006(3) 0.003(3) -0.011(3)
N5 0.034(5) 0.029(4) 0.035(4) -0.003(3) -0.002(4) -0.009(3)
N6 0.060(7) 0.049(5) 0.038(5) -0.006(4) 0.001(5) 0.021(5)
N7 0.036(5) 0.030(4) 0.027(4) 0.007(3) 0.003(3) -0.003(3)
N8 0.042(6) 0.030(4) 0.076(6) 0.010(4) -0.034(5) -0.009(4)
N9 0.035(5) 0.045(5) 0.035(4) -0.004(4) -0.001(4) -0.002(4)
C1 0.036(6) 0.028(5) 0.059(7) -0.004(4) -0.010(5) 0.004(4)
C2 0.039(7) 0.028(5) 0.051(6) 0.007(4) -0.011(5) 0.000(4)
C3 0.035(6) 0.024(4) 0.024(4) -0.002(3) -0.001(4) 0.003(4)
C4 0.040(6) 0.033(5) 0.023(5) 0.001(4) -0.001(4) -0.006(4)
C5 0.032(6) 0.028(5) 0.037(5) 0.001(4) 0.005(4) 0.004(4)
C6 0.043(8) 0.060(7) 0.051(7) -0.010(5) -0.003(6) 0.016(5)
C7 0.049(7) 0.047(6) 0.033(5) -0.010(4) -0.004(5) -0.001(5)
C8 0.026(5) 0.028(4) 0.027(5) -0.001(3) 0.001(4) 0.000(4)
C9 0.037(6) 0.041(5) 0.036(5) 0.002(4) -0.004(4) -0.007(4)
C10 0.045(7) 0.049(6) 0.036(6) 0.001(4) 0.000(5) -0.005(5)
C11 0.033(6) 0.029(4) 0.028(5) -0.003(4) 0.004(4) -0.009(4)
C12 0.032(6) 0.024(4) 0.029(5) -0.007(3) 0.004(4) -0.001(4)
C13 0.024(5) 0.032(4) 0.019(4) -0.002(3) 0.010(4) 0.001(4)
C14 0.031(6) 0.030(5) 0.039(5) 0.005(4) 0.004(4) -0.010(4)
C15 0.037(6) 0.031(5) 0.032(5) 0.008(4) -0.002(4) -0.003(4)
C16 0.033(6) 0.041(5) 0.043(6) 0.007(4) 0.000(5) 0.005(4)
C17 0.023(6) 0.039(5) 0.039(5) -0.009(4) -0.002(4) -0.003(4)
C18 0.019(5) 0.032(4) 0.028(4) 0.001(4) 0.002(4) -0.004(4)
C19 0.039(7) 0.026(5) 0.047(6) 0.001(4) -0.005(5) 0.001(4)
C20 0.032(6) 0.027(5) 0.058(6) -0.001(4) 0.000(5) -0.007(4)
C21 0.038(6) 0.039(5) 0.056(6) -0.003(5) 0.010(5) -0.013(4)
C22 0.048(7) 0.030(5) 0.049(6) -0.004(4) 0.020(5) -0.014(4)
C23 0.025(5) 0.027(4) 0.039(5) 0.008(4) -0.003(4) 0.001(4)
C24 0.025(5) 0.043(5) 0.044(6) -0.007(4) 0.011(4) -0.006(4)
C25 0.047(7) 0.036(5) 0.052(6) -0.008(4) 0.008(5) -0.021(5)
C26 0.053(7) 0.044(6) 0.040(6) -0.002(5) 0.014(5) -0.009(5)
C27 0.034(6) 0.044(5) 0.033(5) -0.007(4) 0.008(4) -0.003(4)
C28 0.020(5) 0.045(5) 0.028(5) 0.008(4) 0.004(4) 0.002(4)
C29 0.029(6) 0.052(6) 0.041(6) 0.002(5) -0.002(5) -0.010(5)
C30 0.028(6) 0.061(7) 0.042(6) 0.007(5) -0.001(5) 0.004(5)
C31 0.033(6) 0.026(4) 0.029(5) -0.001(4) 0.001(4) 0.001(4)
C32 0.037(6) 0.031(5) 0.039(5) 0.004(4) 0.006(4) 0.000(4)
C33 0.029(6) 0.025(4) 0.032(5) -0.002(4) 0.000(4) 0.003(4)
C34 0.061(8) 0.023(5) 0.059(7) -0.009(4) 0.013(6) 0.004(5)
C35 0.031(6) 0.035(5) 0.054(6) 0.008(4) 0.008(5) 0.004(4)
C36 0.028(6) 0.042(6) 0.089(9) 0.016(6) -0.005(6) -0.006(5)
C37 0.039(6) 0.020(4) 0.067(7) 0.008(4) -0.002(5) 0.003(4)
C38 0.023(5) 0.031(5) 0.043(5) -0.001(4) -0.008(4) 0.001(4)
C39 0.046(7) 0.037(5) 0.059(7) -0.004(5) 0.005(5) -0.005(5)
C40 0.062(9) 0.021(5) 0.089(9) -0.007(5) -0.016(7) 0.005(5)
C41 0.050(7) 0.026(5) 0.047(6) 0.004(4) -0.001(5) 0.007(4)
C42 0.034(6) 0.029(5) 0.038(5) 0.005(4) -0.006(4) -0.004(4)
C43 0.037(5) 0.027(4) 0.019(4) -0.003(3) -0.001(4) 0.001(4)
C44 0.045(7) 0.026(4) 0.028(5) 0.009(4) 0.000(4) -0.004(4)
C45 0.047(7) 0.040(5) 0.037(5) 0.011(4) 0.000(5) -0.014(5)

loop_
_atom_type_symbol
_atom_type_description
_atom_type_scat_dispersion_real
_atom_type_scat_dispersion_imag
_atom_type_scat_source
C C 0.0033 0.0016 'International Tables Vol C Tables 4.2.6.8 and 6.1.1.4'
H H 0.0000 0.0000 'International Tables Vol C Tables 4.2.6.8 and 6.1.1.4'
N N 0.0061 0.0033 'International Tables Vol C Tables 4.2.6.8 and 6.1.1.4'
O O 0.0106 0.0060 'International Tables Vol C Tables 4.2.6.8 and 6.1.1.4'
Si Si 0.0817 0.0704 'International Tables Vol C Tables 4.2.6.8 and 6.1.1.4'
Mo Mo -1.6832 0.6857 'International Tables Vol C Tables 4.2.6.8 and 6.1.1.4'
Ho Ho -0.2175 4.6783 'International Tables Vol C Tables 4.2.6.8 and 6.1.1.4'

loop_
_geom_angle_atom_site_label_1
_geom_angle_atom_site_label_2
_geom_angle_atom_site_label_3
_geom_angle
_geom_angle_site_symmetry_1
_geom_angle_site_symmetry_3
O38 Si1 O39 109.9(3) . .
O38 Si1 O40 109.8(3) . .
O39 Si1 O40 109.4(3) . .
O38 Si1 O37 109.5(3) . .
O39 Si1 O37 109.0(3) . .
O40 Si1 O37 109.3(3) . .
O1 Mo1 O17 101.7(3) . .
O1 Mo1 O16 103.3(3) . .
O17 Mo1 O16 86.9(2) . .
O1 Mo1 O13 98.9(3) . .
O17 Mo1 O13 89.8(2) . .
O16 Mo1 O13 157.8(2) . .
O1 Mo1 O15 99.0(3) . .
O17 Mo1 O15 159.2(2) . .
O16 Mo1 O15 88.1(2) . .
O13 Mo1 O15 87.3(3) . .
O1 Mo1 O40 169.4(2) . .
O17 Mo1 O40 85.7(2) . .
O16 Mo1 O40 84.5(2) . .
O13 Mo1 O40 73.3(2) . .
O15 Mo1 O40 73.8(2) . .
O2 Mo2 O19 103.0(3) . .
O2 Mo2 O18 101.4(3) . .
O19 Mo2 O18 85.5(3) . .
O2 Mo2 O13 98.1(3) . .
O19 Mo2 O13 158.8(2) . .
O18 Mo2 O13 87.9(3) . .
O2 Mo2 O14 99.2(3) . .
O19 Mo2 O14 90.3(3) . .
O18 Mo2 O14 159.4(2) . .
O13 Mo2 O14 88.8(3) . .
O2 Mo2 O40 168.8(2) . .
O19 Mo2 O40 86.3(2) . .
O18 Mo2 O40 85.4(2) . .
O13 Mo2 O40 73.1(2) . .
O14 Mo2 O40 74.1(2) . .
O3 Mo3 O21 102.2(3) . .
O3 Mo3 O15 99.3(3) . .
O21 Mo3 O15 91.3(2) . .
O3 Mo3 O20 101.1(3) . .
O21 Mo3 O20 86.2(2) . .
O15 Mo3 O20 159.6(3) . .
O3 Mo3 O14 99.0(3) . .
O21 Mo3 O14 158.7(2) . .
O15 Mo3 O14 88.0(3) . .
O20 Mo3 O14 87.1(2) . .
O3 Mo3 O40 170.7(3) . .
O21 Mo3 O40 85.2(2) . .
O15 Mo3 O40 74.7(2) . .
O20 Mo3 O40 84.9(2) . .
O14 Mo3 O40 74.1(2) . .
O4 Mo4 O20 102.0(3) . .
O4 Mo4 O26 100.6(3) . .
O20 Mo4 O26 90.6(2) . .
O4 Mo4 O27 99.4(3) . .
O20 Mo4 O27 85.6(2) . .
O26 Mo4 O27 160.1(3) . .
O4 Mo4 O33 98.3(3) . .
O20 Mo4 O33 159.5(3) . .
O26 Mo4 O33 88.3(2) . .
O27 Mo4 O33 88.5(2) . .
O4 Mo4 O39 170.7(3) . .
O20 Mo4 O39 86.0(2) . .
O26 Mo4 O39 74.6(2) . .
O27 Mo4 O39 85.6(2) . .
O33 Mo4 O39 73.9(2) . .
O5 Mo5 O27 101.7(3) . .
O5 Mo5 O28 99.3(3) . .
O27 Mo5 O28 91.0(2) . .
O5 Mo5 O21 100.9(3) . .
O27 Mo5 O21 85.9(2) . .
O28 Mo5 O21 159.7(2) . .
O5 Mo5 O22 97.5(3) . .
O27 Mo5 O22 160.5(2) . .
O28 Mo5 O22 88.9(2) . .
O21 Mo5 O22 87.5(2) . .
O5 Mo5 O37 170.0(3) . .
O27 Mo5 O37 86.8(2) . .
O28 Mo5 O37 75.0(2) . .
O21 Mo5 O37 84.8(2) . .
O22 Mo5 O37 74.4(2) . .
O6 Mo6 O23 102.1(3) . .
O6 Mo6 O22 98.8(3) . .
O23 Mo6 O22 159.1(3) . .
O6 Mo6 O16 100.4(3) . .
O23 Mo6 O16 86.2(2) . .
O22 Mo6 O16 88.6(2) . .
O6 Mo6 O29 101.9(3) . .
O23 Mo6 O29 88.8(2) . .
O22 Mo6 O29 88.3(3) . .
O16 Mo6 O29 157.7(2) . .
O6 Mo6 O37 171.1(3) . .
O23 Mo6 O37 85.7(2) . .
O22 Mo6 O37 73.6(2) . .
O16 Mo6 O37 84.3(2) . .
O29 Mo6 O37 73.7(2) . .
O7 Mo7 O23 103.0(3) . .
O7 Mo7 O30 99.8(3) . .
O23 Mo7 O30 90.8(2) . .
O7 Mo7 O17 102.2(3) . .
O23 Mo7 O17 86.6(2) . .
O30 Mo7 O17 157.9(3) . .
O7 Mo7 O24 98.0(3) . .
O23 Mo7 O24 158.9(3) . .
O30 Mo7 O24 87.4(2) . .
O17 Mo7 O24 87.2(2) . .
O7 Mo7 O38 168.8(3) . .
O23 Mo7 O38 86.5(2) . .
O30 Mo7 O38 73.9(2) . .
O17 Mo7 O38 84.0(2) . .
O24 Mo7 O38 72.8(2) . .
O8 Mo8 O18 101.8(3) . .
O8 Mo8 O24 100.0(3) . .
O18 Mo8 O24 91.8(3) . .
O8 Mo8 O25 102.0(3) . .
O18 Mo8 O25 85.2(2) . .
O24 Mo8 O25 157.9(2) . .
O8 Mo8 O31 98.6(3) . .
O18 Mo8 O31 159.5(2) . .
O24 Mo8 O31 87.0(3) . .
O25 Mo8 O31 88.2(3) . .
O8 Mo8 O38 170.2(3) . .
O18 Mo8 O38 86.2(2) . .
O24 Mo8 O38 73.9(2) . .
O25 Mo8 O38 84.0(2) . .
O31 Mo8 O38 73.8(2) . .
O9 Mo9 O25 103.0(3) . .
O9 Mo9 O32 100.9(3) . .
O25 Mo9 O32 91.4(3) . .
O9 Mo9 O19 100.1(3) . .
O25 Mo9 O19 85.9(3) . .
O32 Mo9 O19 159.0(2) . .
O9 Mo9 O26 98.9(3) . .
O25 Mo9 O26 157.8(2) . .
O32 Mo9 O26 87.8(3) . .
O19 Mo9 O26 86.9(3) . .
O9 Mo9 O39 170.7(3) . .
O25 Mo9 O39 85.3(2) . .
O32 Mo9 O39 74.5(2) . .
O19 Mo9 O39 84.5(2) . .
O26 Mo9 O39 73.1(2) . .
O10 Mo10 O34 100.6(3) . .
O10 Mo10 O32 100.0(3) . .
O34 Mo10 O32 159.4(2) . .
O10 Mo10 O33 99.3(3) . .
O34 Mo10 O33 89.2(3) . .
O32 Mo10 O33 87.9(3) . .
O10 Mo10 O36 101.8(3) . .
O34 Mo10 O36 86.1(2) . .
O32 Mo10 O36 89.2(3) . .
O33 Mo10 O36 158.9(2) . .
O10 Mo10 O39 171.1(3) . .
O34 Mo10 O39 85.0(2) . .
O32 Mo10 O39 74.6(2) . .
O33 Mo10 O39 73.7(2) . .
O36 Mo10 O39 85.4(2) . .
O11 Mo11 O35 101.4(3) . .
O11 Mo11 O34 100.6(3) . .
O35 Mo11 O34 86.9(2) . .
O11 Mo11 O29 99.4(3) . .
O35 Mo11 O29 90.6(3) . .
O34 Mo11 O29 159.9(2) . .
O11 Mo11 O28 99.2(3) . .
O35 Mo11 O28 159.3(2) . .
O34 Mo11 O28 88.6(3) . .
O29 Mo11 O28 86.8(3) . .
O11 Mo11 O37 170.7(2) . .
O35 Mo11 O37 85.8(2) . .
O34 Mo11 O37 85.6(2) . .
O29 Mo11 O37 74.3(2) . .
O28 Mo11 O37 73.8(2) . .
O12 Mo12 O31 99.4(3) . .
O12 Mo12 O36 103.6(3) . .
O31 Mo12 O36 92.2(3) . .
O12 Mo12 O35 101.6(3) . .
O31 Mo12 O35 158.8(2) . .
O36 Mo12 O35 85.6(2) . .
O12 Mo12 O30 96.8(3) . .
O31 Mo12 O30 88.1(3) . .
O36 Mo12 O30 159.2(2) . .
O35 Mo12 O30 86.6(2) . .
O12 Mo12 O38 168.9(3) . .
O31 Mo12 O38 75.2(2) . .
O36 Mo12 O38 86.4(2) . .
O35 Mo12 O38 83.6(2) . .
O30 Mo12 O38 73.5(2) . .
Mo1 O13 Mo2 121.8(3) . .
Mo2 O14 Mo3 120.1(3) . .
Mo3 O15 Mo1 120.0(3) . .
Mo1 O16 Mo6 150.7(3) . .
Mo1 O17 Mo7 150.5(3) . .
Mo8 O18 Mo2 151.2(3) . .
Mo2 O19 Mo9 150.2(3) . .
Mo4 O20 Mo3 150.5(3) . .
Mo3 O21 Mo5 151.4(3) . .
Mo6 O22 Mo5 120.6(3) . .
Mo7 O23 Mo6 150.3(3) . .
Mo8 O24 Mo7 121.9(3) . .
Mo9 O25 Mo8 151.7(3) . .
Mo4 O26 Mo9 120.8(3) . .
Mo5 O27 Mo4 149.6(3) . .
Mo5 O28 Mo11 119.4(3) . .
Mo6 O29 Mo11 120.4(3) . .
Mo7 O30 Mo12 121.1(3) . .
Mo12 O31 Mo8 120.4(3) . .
Mo10 O32 Mo9 120.8(3) . .
Mo10 O33 Mo4 120.9(3) . .
Mo10 O34 Mo11 149.8(3) . .
Mo11 O35 Mo12 150.6(3) . .
Mo12 O36 Mo10 151.1(3) . .
Si1 O37 Mo5 124.6(3) . .
Si1 O37 Mo11 123.7(3) . .
Mo5 O37 Mo11 91.84(19) . .
Si1 O37 Mo6 124.0(3) . .
Mo5 O37 Mo6 91.43(18) . .
Mo11 O37 Mo6 91.56(18) . .
Si1 O38 Mo12 124.9(3) . .
Si1 O38 Mo8 124.2(3) . .
Mo12 O38 Mo8 90.67(17) . .
Si1 O38 Mo7 124.2(3) . .
Mo12 O38 Mo7 91.42(19) . .
Mo8 O38 Mo7 91.45(19) . .
Si1 O39 Mo4 124.9(3) . .
Si1 O39 Mo9 124.2(3) . .
Mo4 O39 Mo9 91.5(2) . .
Si1 O39 Mo10 124.5(3) . .
Mo4 O39 Mo10 91.5(2) . .
Mo9 O39 Mo10 90.09(19) . .
Si1 O40 Mo1 124.0(3) . .
Si1 O40 Mo2 123.9(3) . .
Mo1 O40 Mo2 91.78(18) . .
Si1 O40 Mo3 124.3(3) . .
Mo1 O40 Mo3 91.53(17) . .
Mo2 O40 Mo3 91.65(18) . .
O44 Ho1 O43 152.2(2) 1_655 .
O44 Ho1 O45 114.4(2) 1_655 .
O43 Ho1 O45 79.2(2) . .
O44 Ho1 O1W 67.4(2) 1_655 .
O43 Ho1 O1W 140.2(2) . .
O45 Ho1 O1W 82.2(2) . .
O44 Ho1 O2W 89.1(2) 1_655 .
O43 Ho1 O2W 91.0(2) . .
O45 Ho1 O2W 146.1(2) . .
O1W Ho1 O2W 85.3(3) . .
O44 Ho1 O3W 79.6(2) 1_655 .
O43 Ho1 O3W 74.4(2) . .
O45 Ho1 O3W 135.6(2) . .
O1W Ho1 O3W 138.9(2) . .
O2W Ho1 O3W 69.8(2) . .
O44 Ho1 O47 70.4(2) 1_655 .
O43 Ho1 O47 92.5(2) . .
O45 Ho1 O47 73.3(2) . .
O1W Ho1 O47 115.3(2) . .
O2W Ho1 O47 140.0(2) . .
O3W Ho1 O47 72.8(2) . .
O44 Ho1 O41 128.7(2) 1_655 .
O43 Ho1 O41 76.4(2) . .
O45 Ho1 O41 78.0(2) . .
O1W Ho1 O41 65.4(2) . .
O2W Ho1 O41 68.1(2) . .
O3W Ho1 O41 127.6(2) . .
O47 Ho1 O41 150.8(2) . .
Ho1 O1W H1WB 126.0 . .
Ho1 O1W H1WA 108.8 . .
H1WB O1W H1WA 125.2 . .
Ho1 O2W H2WB 125.7 . .
Ho1 O2W H2WA 109.1 . .
H2WB O2W H2WA 125.2 . .
Ho1 O3W H3WB 125.4 . .
Ho1 O3W H3WA 109.3 . .
H3WB O3W H3WA 125.3 . .
N1 O41 Ho1 149.8(5) . .
N3 O43 Ho1 130.1(5) . .
N4 O44 Ho1 138.6(5) . 1_455
N5 O45 Ho1 135.3(5) . .
N7 O47 Ho1 127.7(5) . .
O41 N1 C1 117.8(7) . .
O41 N1 C5 122.8(8) . .
C1 N1 C5 119.3(8) . .
O42 N2 C10 119.5(9) . .
O42 N2 C6 120.6(10) . .
C10 N2 C6 119.8(9) . .
O43 N3 C15 120.5(7) . .
O43 N3 C11 119.6(7) . .
C15 N3 C11 119.9(8) . .
O44 N4 C20 121.0(7) . .
O44 N4 C16 119.0(8) . .
C20 N4 C16 119.8(9) . .
O45 N5 C25 122.2(7) . .
O45 N5 C21 117.9(7) . .
C25 N5 C21 119.9(7) . .
C26 N6 C30 123.1(8) . .
C26 N6 O46 120.1(9) . .
C30 N6 O46 116.8(9) . .
O47 N7 C31 121.4(7) . .
O47 N7 C35 118.1(7) . .
C31 N7 C35 120.5(7) . .
C40 N8 O48 119.7(9) . .
C40 N8 C36 119.7(8) . .
O48 N8 C36 120.6(9) . .
O49 N9 C41 120.1(8) . .
O49 N9 C45 120.2(8) . .
C41 N9 C45 119.7(9) . .
N1 C1 C2 121.3(9) . .
N1 C1 H1A 119.3 . .
C2 C1 H1A 119.3 . .
C1 C2 C3 121.0(8) . .
C1 C2 H2A 119.5 . .
C3 C2 H2A 119.5 . .
C4 C3 C2 115.3(9) . .
C4 C3 C8 121.8(8) . .
C2 C3 C8 122.9(8) . .
C5 C4 C3 122.0(8) . .
C5 C4 H4A 119.0 . .
C3 C4 H4A 119.0 . .
N1 C5 C4 120.8(8) . .
N1 C5 H5A 119.6 . .
C4 C5 H5A 119.6 . .
C7 C6 N2 121.6(10) . .
C7 C6 H6A 119.2 . .
N2 C6 H6A 119.2 . .
C6 C7 C8 121.0(9) . .
C6 C7 H7A 119.5 . .
C8 C7 H7A 119.5 . .
C9 C8 C7 115.1(9) . .
C9 C8 C3 122.6(8) . .
C7 C8 C3 122.2(8) . .
C10 C9 C8 121.6(9) . .
C10 C9 H9A 119.2 . .
C8 C9 H9A 119.2 . .
N2 C10 C9 120.7(9) . .
N2 C10 H10A 119.6 . .
C9 C10 H10A 119.6 . .
N3 C11 C12 121.2(8) . .
N3 C11 H11A 119.4 . .
C12 C11 H11A 119.4 . .
C11 C12 C13 120.7(8) . .
C11 C12 H12A 119.7 . .
C13 C12 H12A 119.7 . .
C12 C13 C14 116.1(8) . .
C12 C13 C18 120.9(8) . .
C14 C13 C18 123.0(7) . .
C15 C14 C13 121.1(8) . .
C15 C14 H14A 119.5 . .
C13 C14 H14A 119.5 . .
N3 C15 C14 121.0(8) . .
N3 C15 H15A 119.5 . .
C14 C15 H15A 119.5 . .
N4 C16 C17 120.6(9) . .
N4 C16 H16A 119.7 . .
C17 C16 H16A 119.7 . .
C16 C17 C18 121.6(8) . .
C16 C17 H17A 119.2 . .
C18 C17 H17A 119.2 . .
C17 C18 C19 115.9(8) . .
C17 C18 C13 121.6(7) . .
C19 C18 C13 122.3(8) . .
C20 C19 C18 120.8(8) . .
C20 C19 H19A 119.6 . .
C18 C19 H19A 119.6 . .
N4 C20 C19 121.3(8) . .
N4 C20 H20A 119.4 . .
C19 C20 H20A 119.4 . .
N5 C21 C22 120.3(9) . .
N5 C21 H21A 119.9 . .
C22 C21 H21A 119.9 . .
C23 C22 C21 120.7(8) . .
C23 C22 H22A 119.7 . .
C21 C22 H22A 119.7 . .
C22 C23 C24 117.7(8) . .
C22 C23 C28 120.8(8) . .
C24 C23 C28 121.4(8) . .
C25 C24 C23 119.8(8) . .
C25 C24 H24A 120.1 . .
C23 C24 H24A 120.1 . .
N5 C25 C24 121.6(8) . .
N5 C25 H25A 119.2 . .
C24 C25 H25A 119.2 . .
N6 C26 C27 119.0(9) . .
N6 C26 H26A 120.5 . .
C27 C26 H26A 120.5 . .
C28 C27 C26 120.4(9) . .
C28 C27 H27A 119.8 . .
C26 C27 H27A 119.8 . .
C27 C28 C29 118.4(8) . .
C27 C28 C23 120.6(8) . .
C29 C28 C23 121.0(8) . .
C30 C29 C28 120.7(9) . .
C30 C29 H29A 119.7 . .
C28 C29 H29A 119.7 . .
N6 C30 C29 118.5(9) . .
N6 C30 H30A 120.7 . .
C29 C30 H30A 120.7 . .
N7 C31 C32 120.0(8) . .
N7 C31 H31A 120.0 . .
C32 C31 H31A 120.0 . .
C31 C32 C33 122.1(9) . .
C31 C32 H32A 119.0 . .
C33 C32 H32A 119.0 . .
C34 C33 C32 115.7(8) . .
C34 C33 C38 122.6(7) . .
C32 C33 C38 121.7(8) . .
C35 C34 C33 121.4(8) . .
C35 C34 H34A 119.3 . .
C33 C34 H34A 119.3 . .
N7 C35 C34 120.2(9) . .
N7 C35 H35A 119.9 . .
C34 C35 H35A 119.9 . .
C37 C36 N8 120.4(10) . .
C37 C36 H36A 119.8 . .
N8 C36 H36A 119.8 . .
C36 C37 C38 122.5(9) . .
C36 C37 H37A 118.8 . .
C38 C37 H37A 118.8 . .
C37 C38 C39 115.6(8) . .
C37 C38 C33 123.9(8) . .
C39 C38 C33 120.5(8) . .
C40 C39 C38 120.2(10) . .
C40 C39 H39A 119.9 . .
C38 C39 H39A 119.9 . .
N8 C40 C39 121.5(9) . .
N8 C40 H40A 119.2 . .
C39 C40 H40A 119.2 . .
N9 C41 C42 120.7(8) . .
N9 C41 H41A 119.6 . .
C42 C41 H41A 119.6 . .
C41 C42 C43 121.0(8) . .
C41 C42 H42A 119.5 . .
C43 C42 H42A 119.5 . .
C44 C43 C42 116.1(9) . .
C44 C43 C43 122.6(10) . 2_676
C42 C43 C43 121.4(9) . 2_676
C45 C44 C43 121.3(8) . .
C45 C44 H44A 119.3 . .
C43 C44 H44A 119.3 . .
N9 C45 C44 121.1(8) . .
N9 C45 H45A 119.5 . .
C44 C45 H45A 119.5 . .
N10 C46 C47 160(3) . .

loop_
_geom_bond_atom_site_label_1
_geom_bond_atom_site_label_2
_geom_bond_distance
_geom_bond_site_symmetry_2
Si1 O38 1.613(6) .
Si1 O39 1.616(6) .
Si1 O40 1.625(5) .
Si1 O37 1.632(5) .
Mo1 O1 1.694(6) .
Mo1 O17 1.879(6) .
Mo1 O16 1.894(5) .
Mo1 O13 1.914(6) .
Mo1 O15 1.963(6) .
Mo1 O40 2.333(5) .
Mo2 O2 1.667(6) .
Mo2 O19 1.883(6) .
Mo2 O18 1.913(6) .
Mo2 O13 1.923(6) .
Mo2 O14 1.935(6) .
Mo2 O40 2.337(5) .
Mo3 O3 1.694(6) .
Mo3 O21 1.869(5) .
Mo3 O15 1.901(6) .
Mo3 O20 1.915(6) .
Mo3 O14 1.936(5) .
Mo3 O40 2.338(5) .
Mo4 O4 1.667(7) .
Mo4 O20 1.896(6) .
Mo4 O26 1.901(5) .
Mo4 O27 1.932(6) .
Mo4 O33 1.938(6) .
Mo4 O39 2.323(6) .
Mo5 O5 1.702(6) .
Mo5 O27 1.889(6) .
Mo5 O28 1.900(5) .
Mo5 O21 1.921(5) .
Mo5 O22 1.933(6) .
Mo5 O37 2.311(5) .
Mo6 O6 1.665(6) .
Mo6 O23 1.911(6) .
Mo6 O22 1.915(6) .
Mo6 O16 1.923(5) .
Mo6 O29 1.928(5) .
Mo6 O37 2.356(5) .
Mo7 O7 1.658(7) .
Mo7 O23 1.889(6) .
Mo7 O30 1.907(5) .
Mo7 O17 1.925(5) .
Mo7 O24 1.951(6) .
Mo7 O38 2.354(6) .
Mo8 O8 1.688(6) .
Mo8 O18 1.892(5) .
Mo8 O24 1.898(6) .
Mo8 O25 1.929(6) .
Mo8 O31 1.956(5) .
Mo8 O38 2.345(5) .
Mo9 O9 1.687(6) .
Mo9 O25 1.869(6) .
Mo9 O32 1.920(5) .
Mo9 O19 1.938(6) .
Mo9 O26 1.951(6) .
Mo9 O39 2.350(5) .
Mo10 O10 1.687(6) .
Mo10 O34 1.901(6) .
Mo10 O32 1.907(5) .
Mo10 O33 1.912(6) .
Mo10 O36 1.919(6) .
Mo10 O39 2.353(5) .
Mo11 O11 1.673(5) .
Mo11 O35 1.881(6) .
Mo11 O34 1.914(6) .
Mo11 O29 1.936(6) .
Mo11 O28 1.957(6) .
Mo11 O37 2.323(5) .
Mo12 O12 1.684(6) .
Mo12 O31 1.884(6) .
Mo12 O36 1.882(6) .
Mo12 O35 1.937(5) .
Mo12 O30 1.950(6) .
Mo12 O38 2.339(5) .
Ho1 O44 2.296(6) 1_655
Ho1 O43 2.330(6) .
Ho1 O45 2.329(6) .
Ho1 O1W 2.350(6) .
Ho1 O2W 2.352(6) .
Ho1 O3W 2.365(6) .
Ho1 O47 2.365(6) .
Ho1 O41 2.431(7) .
O1W H1WB 0.8496 .
O1W H1WA 0.8485 .
O2W H2WB 0.8496 .
O2W H2WA 0.8470 .
O3W H3WB 0.8490 .
O3W H3WA 0.8497 .
O41 N1 1.316(9) .
O42 N2 1.313(10) .
O43 N3 1.293(9) .
O44 N4 1.333(9) .
O44 Ho1 2.296(6) 1_455
O45 N5 1.326(8) .
O46 N6 1.385(9) .
O47 N7 1.338(8) .
O48 N8 1.341(9) .
O49 N9 1.327(10) .
N1 C1 1.333(11) .
N1 C5 1.339(10) .
N2 C10 1.331(12) .
N2 C6 1.360(12) .
N3 C15 1.343(10) .
N3 C11 1.354(10) .
N4 C20 1.336(11) .
N4 C16 1.352(11) .
N5 C25 1.326(11) .
N5 C21 1.342(10) .
N6 C26 1.329(12) .
N6 C30 1.331(12) .
N7 C31 1.342(10) .
N7 C35 1.341(10) .
N8 C40 1.307(13) .
N8 C36 1.339(12) .
N9 C41 1.342(11) .
N9 C45 1.352(11) .
C1 C2 1.369(13) .
C1 H1A 0.9300 .
C2 C3 1.397(11) .
C2 H2A 0.9300 .
C3 C4 1.378(11) .
C3 C8 1.443(12) .
C4 C5 1.364(12) .
C4 H4A 0.9300 .
C5 H5A 0.9300 .
C6 C7 1.345(14) .
C6 H6A 0.9300 .
C7 C8 1.421(12) .
C7 H7A 0.9300 .
C8 C9 1.401(11) .
C9 C10 1.377(13) .
C9 H9A 0.9300 .
C10 H10A 0.9300 .
C11 C12 1.386(12) .
C11 H11A 0.9300 .
C12 C13 1.390(11) .
C12 H12A 0.9300 .
C13 C14 1.420(11) .
C13 C18 1.468(12) .
C14 C15 1.371(12) .
C14 H14A 0.9300 .
C15 H15A 0.9300 .
C16 C17 1.355(13) .
C16 H16A 0.9300 .
C17 C18 1.387(11) .
C17 H17A 0.9300 .
C18 C19 1.403(11) .
C19 C20 1.355(13) .
C19 H19A 0.9300 .
C20 H20A 0.9300 .
C21 C22 1.379(12) .
C21 H21A 0.9300 .
C22 C23 1.376(11) .
C22 H22A 0.9300 .
C23 C24 1.375(11) .
C23 C28 1.505(12) .
C24 C25 1.378(12) .
C24 H24A 0.9300 .
C25 H25A 0.9300 .
C26 C27 1.379(12) .
C26 H26A 0.9300 .
C27 C28 1.360(12) .
C27 H27A 0.9300 .
C28 C29 1.378(12) .
C29 C30 1.373(12) .
C29 H29A 0.9300 .
C30 H30A 0.9300 .
C31 C32 1.356(11) .
C31 H31A 0.9300 .
C32 C33 1.388(11) .
C32 H32A 0.9300 .
C33 C34 1.384(13) .
C33 C38 1.487(11) .
C34 C35 1.369(12) .
C34 H34A 0.9300 .
C35 H35A 0.9300 .
C36 C37 1.346(12) .
C36 H36A 0.9300 .
C37 C38 1.359(12) .
C37 H37A 0.9300 .
C38 C39 1.390(12) .
C39 C40 1.369(13) .
C39 H39A 0.9300 .
C40 H40A 0.9300 .
C41 C42 1.378(13) .
C41 H41A 0.9300 .
C42 C43 1.409(11) .
C42 H42A 0.9300 .
C43 C44 1.380(11) .
C43 C43 1.467(18) 2_676
C44 C45 1.374(13) .
C44 H44A 0.9300 .
C45 H45A 0.9300 .
N10 C46 1.24(4) .
C46 C47 1.29(4) .
